data_4002165
loop_
_publ_author_name
'Islam, Saiful M.'
'Vanishri, S.'
'Li, Hao'
'Stoumpos, Constantinos C.'
'Peters, John. A.'
'Sebastian, Maria'
'Liu, Zhifu'
'Wang, Shichao'
'Haynes, Alyssa S.'
'Im, Jino'
'Freeman, Arthur J.'
'Wessels, Bruce'
'Kanatzidis, Mercouri G.'

_publ_section_title
;
 Cs2Hg3S4: A Low-Dimensional Direct Bandgap Semiconductor
;
_journal_issue 1
_journal_name_full 'Chemistry of Materials'
_journal_page_first 370
_journal_paper_doi 10.1021/cm504089r
_journal_volume 27
_journal_year 2015
_chemical_compound_source 'synthesis as described'
_chemical_formula_moiety 'Cs2 Hg3 S4'
_chemical_formula_sum 'Cs2 Hg3 S4'
_chemical_formula_weight 995.83
_chemical_name_systematic
;
 ?
;
_space_group_IT_number 72
_symmetry_cell_setting orthorhombic
_symmetry_Int_Tables_number 72
_symmetry_space_group_name_Hall '-I 2 2c'
_symmetry_space_group_name_H-M 'I b a m'
_atom_sites_solution_primary direct
_atom_sites_solution_secondary difmap
_audit_conform_dict_location ftp://ftp.iucr.org/pub/cif_core.dic
_audit_conform_dict_name cif_core.dic
_audit_conform_dict_version 2.4
_audit_creation_date 2013-10-31T11:51:02-00:00
_audit_creation_method 'WinGX routine CIF_UPDATE'
_cell_angle_alpha 90
_cell_angle_beta 90
_cell_angle_gamma 90
_cell_formula_units_Z 4
_cell_length_a 6.2778(13)
_cell_length_b 11.601(2)
_cell_length_c 14.431(3)
_cell_measurement_reflns_used 0
_cell_measurement_temperature 293
_cell_measurement_theta_max 0
_cell_measurement_theta_min 0
_cell_measurement_wavelength 0.71073
_cell_volume 1051.0(4)
_computing_molecular_graphics 'Ortep-3 for Windows (Farrugia, 1997)'
_computing_publication_material 'WinGX publication routines (Farrugia, 1999)'
_computing_structure_refinement 'SHELXL-97 (Sheldrick, 2008)'
_computing_structure_solution 'SUPERFLIP (Palatinus & Chapuis, 2007)'
_diffrn_ambient_temperature 293
_diffrn_measured_fraction_theta_full 0.997
_diffrn_measured_fraction_theta_max 0.997
_diffrn_measurement_device '2-circle goniometer'
_diffrn_measurement_device_type 'STOE IPDS 2'
_diffrn_measurement_method 'rotation method'
_diffrn_radiation_monochromator 'plane graphite'
_diffrn_radiation_probe x-ray
_diffrn_radiation_source 'sealed X-ray tube, 12 x 0.4 mm long-fine focus'
_diffrn_radiation_type MoK\a
_diffrn_radiation_wavelength 0.71073
_diffrn_reflns_av_R_equivalents 0.0793
_diffrn_reflns_av_unetI/netI 0.0492
_diffrn_reflns_limit_h_max 0
_diffrn_reflns_limit_h_min -8
_diffrn_reflns_limit_k_max 15
_diffrn_reflns_limit_k_min -15
_diffrn_reflns_limit_l_max 18
_diffrn_reflns_limit_l_min -18
_diffrn_reflns_number 2250
_diffrn_reflns_theta_full 27.49
_diffrn_reflns_theta_max 27.49
_diffrn_reflns_theta_min 2.82
_exptl_absorpt_coefficient_mu 51.26
_exptl_absorpt_correction_type none
_exptl_crystal_colour yellow
_exptl_crystal_density_diffrn 6.293
_exptl_crystal_density_method 'not measured'
_exptl_crystal_description needle
_exptl_crystal_F_000 1656
_exptl_crystal_size_max 0.09
_exptl_crystal_size_mid 0.08
_exptl_crystal_size_min 0.08
_refine_diff_density_max 2.594
_refine_diff_density_min -2.09
_refine_diff_density_rms 0.457
_refine_ls_extinction_coef 0.00093(8)
_refine_ls_extinction_expression Fc^*^=kFc[1+0.001xFc^2^\l^3^/sin(2\q)]^-1/4^
_refine_ls_extinction_method SHELXL
_refine_ls_goodness_of_fit_ref 1.064
_refine_ls_hydrogen_treatment noref
_refine_ls_matrix_type full
_refine_ls_number_parameters 25
_refine_ls_number_reflns 632
_refine_ls_number_restraints 0
_refine_ls_restrained_S_all 1.064
_refine_ls_R_factor_all 0.0512
_refine_ls_R_factor_gt 0.0403
_refine_ls_shift/su_max 0
_refine_ls_shift/su_mean 0
_refine_ls_structure_factor_coef Fsqd
_refine_ls_weighting_details 'calc w=1/[\s^2^(Fo^2^)+(0.0395P)^2^+12.3925P] where P=(Fo^2^+2Fc^2^)/3'
_refine_ls_weighting_scheme calc
_refine_ls_wR_factor_gt 0.0825
_refine_ls_wR_factor_ref 0.0892
_reflns_number_gt 503
_reflns_number_total 632
_reflns_threshold_expression >2\s(I)
_cod_data_source_file cm504089r_si_001.cif
_cod_data_source_block struct
_cod_database_code 4002165

loop_
_symmetry_equiv_pos_as_xyz
'x, y, z'
'-x, -y, z'
'x, -y, -z+1/2'
'-x, y, -z+1/2'
'x+1/2, y+1/2, z+1/2'
'-x+1/2, -y+1/2, z+1/2'
'x+1/2, -y+1/2, -z+1'
'-x+1/2, y+1/2, -z+1'
'-x, -y, -z'
'x, y, -z'
'-x, y, z-1/2'
'x, -y, z-1/2'
'-x+1/2, -y+1/2, -z+1/2'
'x+1/2, y+1/2, -z+1/2'
'-x+1/2, y+1/2, z'
'x+1/2, -y+1/2, z'

loop_
_atom_site_label
_atom_site_type_symbol
_atom_site_fract_x
_atom_site_fract_y
_atom_site_fract_z
_atom_site_U_iso_or_equiv
_atom_site_adp_type
_atom_site_occupancy
_atom_site_symmetry_multiplicity
_atom_site_calc_flag
_atom_site_refinement_flags
Hg1 Hg 0.5 0 0.25 0.0239(3) Uani 1 4 d S
Hg2 Hg 0 0.15982(5) 0.25 0.0249(3) Uani 1 2 d S
Cs Cs 0.75818(14) 0.12119(8) 0 0.0259(3) Uani 1 2 d S
S1 S 0.2795(4) 0.1316(2) 0.14302(15) 0.0208(5) Uani 1 1 d .

loop_
_atom_site_aniso_label
_atom_site_aniso_U_11
_atom_site_aniso_U_22
_atom_site_aniso_U_33
_atom_site_aniso_U_23
_atom_site_aniso_U_13
_atom_site_aniso_U_12
Hg1 0.0233(5) 0.0239(4) 0.0246(4) 0 0 0
Hg2 0.0192(4) 0.0345(4) 0.0211(3) 0 0.0019(2) 0
Cs 0.0312(5) 0.0212(5) 0.0255(4) 0 0 -0.0017(3)
S1 0.0194(10) 0.0222(11) 0.0208(9) 0.0015(9) 0.0032(10) 0.0018(10)

loop_
_atom_type_symbol
_atom_type_number_in_cell
Cs 8
Hg 12
S 16

loop_
_geom_angle_atom_site_label_1
_geom_angle_atom_site_label_2
_geom_angle_atom_site_label_3
_geom_angle
_geom_angle_site_symmetry_1
_geom_angle_site_symmetry_3
S1 Hg1 S1 114.96(10) 4_655 2_655
S1 Hg1 S1 106.32(10) 4_655 3
S1 Hg1 S1 107.27(11) 2_655 3
S1 Hg1 S1 107.27(11) 4_655 .
S1 Hg1 S1 106.32(10) 2_655 .
S1 Hg1 S1 114.96(10) 3 .
S1 Hg1 Cs 157.14(5) 4_655 9_655
S1 Hg1 Cs 59.58(5) 2_655 9_655
S1 Hg1 Cs 96.27(5) 3 9_655
S1 Hg1 Cs 58.38(6) . 9_655
S1 Hg1 Cs 59.58(5) 4_655 11_656
S1 Hg1 Cs 157.14(5) 2_655 11_656
S1 Hg1 Cs 58.38(6) 3 11_656
S1 Hg1 Cs 96.27(5) . 11_656
Cs Hg1 Cs 134.57(2) 9_655 11_656
S1 Hg1 Cs 58.38(6) 4_655 3
S1 Hg1 Cs 96.27(5) 2_655 3
S1 Hg1 Cs 59.58(5) 3 3
S1 Hg1 Cs 157.14(5) . 3
Cs Hg1 Cs 140.86(2) 9_655 3
Cs Hg1 Cs 61.48(2) 11_656 3
S1 Hg1 Cs 96.27(5) 4_655 .
S1 Hg1 Cs 58.38(6) 2_655 .
S1 Hg1 Cs 157.14(5) 3 .
S1 Hg1 Cs 59.58(5) . .
Cs Hg1 Cs 61.48(2) 9_655 .
Cs Hg1 Cs 140.86(2) 11_656 .
Cs Hg1 Cs 134.57(2) 3 .
S1 Hg2 S1 164.05(12) 4 .
S1 Hg2 Cs 107.26(6) 4 1_455
S1 Hg2 Cs 70.83(6) . 1_455
S1 Hg2 Cs 70.83(6) 4 11_656
S1 Hg2 Cs 107.26(6) . 11_656
Cs Hg2 Cs 166.94(3) 1_455 11_656
S1 Cs S1 71.42(8) 16 7_554
S1 Cs S1 178.29(3) 16 9_655
S1 Cs S1 109.22(6) 7_554 9_655
S1 Cs S1 109.22(6) 16 2_655
S1 Cs S1 178.29(3) 7_554 2_655
S1 Cs S1 70.10(8) 9_655 2_655
S1 Cs S1 109.55(6) 16 10
S1 Cs S1 70.98(6) 7_554 10
S1 Cs S1 69.38(7) 9_655 10
S1 Cs S1 107.32(5) 2_655 10
S1 Cs S1 70.98(6) 16 .
S1 Cs S1 109.55(6) 7_554 .
S1 Cs S1 107.32(5) 9_655 .
S1 Cs S1 69.38(7) 2_655 .
S1 Cs S1 68.92(8) 10 .
S1 Cs S1 68.38(6) 16 1_655
S1 Cs S1 104.71(6) 7_554 1_655
S1 Cs S1 112.79(4) 9_655 1_655
S1 Cs S1 76.99(6) 2_655 1_655
S1 Cs S1 175.69(7) 10 1_655
S1 Cs S1 113.19(6) . 1_655
S1 Cs S1 104.71(6) 16 10_655
S1 Cs S1 68.38(6) 7_554 10_655
S1 Cs S1 76.99(6) 9_655 10_655
S1 Cs S1 112.79(4) 2_655 10_655
S1 Cs S1 113.19(6) 10 10_655
S1 Cs S1 175.69(7) . 10_655
S1 Cs S1 64.44(7) 1_655 10_655
S1 Cs Hg2 50.11(4) 16 1_655
S1 Cs Hg2 115.32(5) 7_554 1_655
S1 Cs Hg2 130.10(5) 9_655 1_655
S1 Cs Hg2 65.94(4) 2_655 1_655
S1 Cs Hg2 146.29(4) 10 1_655
S1 Cs Hg2 78.20(4) . 1_655
S1 Cs Hg2 35.16(3) 1_655 1_655
S1 Cs Hg2 99.14(4) 10_655 1_655
S1 Cs Hg2 115.32(5) 16 10_655
S1 Cs Hg2 50.11(4) 7_554 10_655
S1 Cs Hg2 65.94(4) 9_655 10_655
S1 Cs Hg2 130.10(5) 2_655 10_655
S1 Cs Hg2 78.20(4) 10 10_655
S1 Cs Hg2 146.29(4) . 10_655
S1 Cs Hg2 99.14(4) 1_655 10_655
S1 Cs Hg2 35.16(3) 10_655 10_655
Hg2 Cs Hg2 132.62(3) 1_655 10_655
S1 Cs Cs 121.56(5) 16 9_755
S1 Cs Cs 121.56(5) 7_554 9_755
S1 Cs Cs 59.59(4) 9_655 9_755
S1 Cs Cs 59.59(4) 2_655 9_755
S1 Cs Cs 128.82(4) 10 9_755
S1 Cs Cs 128.82(4) . 9_755
S1 Cs Cs 53.19(4) 1_655 9_755
S1 Cs Cs 53.19(4) 10_655 9_755
Hg2 Cs Cs 78.147(17) 1_655 9_755
Hg2 Cs Cs 78.147(17) 10_655 9_755
S1 Cs Hg1 142.00(5) 16 9_655
S1 Cs Hg1 77.56(4) 7_554 9_655
S1 Cs Hg1 37.60(4) 9_655 9_655
S1 Cs Hg1 101.24(4) 2_655 9_655
S1 Cs Hg1 37.50(4) 10 9_655
S1 Cs Hg1 100.33(4) . 9_655
S1 Cs Hg1 142.67(4) 1_655 9_655
S1 Cs Hg1 83.03(3) 10_655 9_655
Hg2 Cs Hg1 166.90(3) 1_655 9_655
Hg2 Cs Hg1 53.118(12) 10_655 9_655
Cs Cs Hg1 93.194(19) 9_755 9_655
Hg2 S1 Hg1 95.15(8) . .
Hg2 S1 Cs 103.95(8) . 7_454
Hg1 S1 Cs 148.34(9) . 7_454
Hg2 S1 Cs 116.10(8) . 9_655
Hg1 S1 Cs 84.03(7) . 9_655
Cs S1 Cs 108.92(6) 7_454 9_655
Hg2 S1 Cs 170.85(10) . .
Hg1 S1 Cs 82.92(6) . .
Cs S1 Cs 74.20(5) 7_454 .
Cs S1 Cs 72.68(5) 9_655 .
Hg2 S1 Cs 74.01(6) . 1_455
Hg1 S1 Cs 139.08(8) . 1_455
Cs S1 Cs 71.46(4) 7_454 1_455
Cs S1 Cs 67.21(4) 9_655 1_455
Cs S1 Cs 113.19(6) . 1_455

loop_
_geom_bond_atom_site_label_1
_geom_bond_atom_site_label_2
_geom_bond_distance
_geom_bond_site_symmetry_2
Hg1 S1 2.575(2) 4_655
Hg1 S1 2.575(2) 2_655
Hg1 S1 2.575(2) 3
Hg1 S1 2.575(2) .
Hg1 Cs 4.1976(8) 9_655
Hg1 Cs 4.1976(8) 11_656
Hg1 Cs 4.1976(8) 3
Hg1 Cs 4.1976(8) .
Hg2 S1 2.360(2) 4
Hg2 S1 2.360(2) .
Hg2 Cs 3.9397(8) 1_455
Hg2 Cs 3.9397(8) 11_656
Cs S1 3.536(3) 16
Cs S1 3.536(3) 7_554
Cs S1 3.594(3) 9_655
Cs S1 3.594(3) 2_655
Cs S1 3.647(2) 10
Cs S1 3.647(2) .
Cs S1 3.871(3) 1_655
Cs S1 3.871(3) 10_655
Cs Hg2 3.9397(8) 1_655
Cs Hg2 3.9397(8) 10_655
Cs Cs 4.1382(19) 9_755
Cs Hg1 4.1976(8) 9_655
S1 Cs 3.536(3) 7_454
S1 Cs 3.594(3) 9_655
S1 Cs 3.871(3) 1_455
